data_2222884
loop_
_publ_author_name
'Xie, Qing-Fan'
'Chen, Yan-Min'
'Huang, Miao-Ling'

_publ_section_title {4,4'-Dibromo-2,2'-[ethane-1,2-diylbis(nitrilomethylidyne)]diphenolato}copper(II)
_journal_coeditor_code TK2481
_journal_issue 8
_journal_name_full 'Acta Crystallographica Section E'
_journal_page_first m903
_journal_paper_doi 10.1107/S1600536809024015
_journal_volume 65
_journal_year 2009
_chemical_formula_iupac '[Cu (C16 H12 Br2 N2 O2)]'
_chemical_formula_moiety 'C16 H12 Br2 Cu1 N2 O2'
_chemical_formula_sum 'C16 H12 Br2 Cu N2 O2'
_chemical_formula_weight 487.68
_chemical_name_systematic
;
{4,4'-Dibromo-2,2'-[ethane-1,2-\
diylbis(nitrilomethylidyne)]diphenolato}copper(II)
;
_space_group_IT_number 2
_symmetry_cell_setting triclinic
_symmetry_space_group_name_Hall '-P 1'
_symmetry_space_group_name_H-M 'P -1'
_atom_sites_solution_hydrogens geom
_atom_sites_solution_primary direct
_atom_sites_solution_secondary difmap
_audit_creation_method SHELXL-97
_cell_angle_alpha 115.601(6)
_cell_angle_beta 92.866(4)
_cell_angle_gamma 101.527(5)
_cell_formula_units_Z 2
_cell_length_a 8.2848(4)
_cell_length_b 9.6302(5)
_cell_length_c 10.9984(6)
_cell_measurement_reflns_used 3643
_cell_measurement_temperature 173(2)
_cell_measurement_theta_max 32.6
_cell_measurement_theta_min 2.4
_cell_volume 766.10(8)
_computing_cell_refinement 'SAINT (Bruker, 2001)'
_computing_data_collection 'SMART (Bruker, 2001)'
_computing_data_reduction 'SAINT (Bruker, 2003)'
_computing_molecular_graphics 'SHELXTL (Sheldrick, 2008)'
_computing_publication_material 'SHELXTL (Sheldrick, 2008)'
_computing_structure_refinement 'SHELXL97 (Sheldrick, 2008)'
_computing_structure_solution 'SHELXS97 (Sheldrick, 2008)'
_diffrn_ambient_temperature 173(2)
_diffrn_measured_fraction_theta_full 0.980
_diffrn_measured_fraction_theta_max 0.980
_diffrn_measurement_device_type
;
Oxford Diffraction Xcalibur diffractometer
with a Sapphire CCD detector
;
_diffrn_measurement_method
;
Rotation method data acquisition using \w and \f
;
_diffrn_radiation_monochromator graphite
_diffrn_radiation_source 'fine-focus sealed tube'
_diffrn_radiation_type MoK\a
_diffrn_radiation_wavelength 0.71073
_diffrn_reflns_av_R_equivalents 0.030
_diffrn_reflns_av_sigmaI/netI 0.039
_diffrn_reflns_limit_h_max 9
_diffrn_reflns_limit_h_min -9
_diffrn_reflns_limit_k_max 11
_diffrn_reflns_limit_k_min -11
_diffrn_reflns_limit_l_max 13
_diffrn_reflns_limit_l_min -13
_diffrn_reflns_number 6303
_diffrn_reflns_theta_full 25.0
_diffrn_reflns_theta_max 25.0
_diffrn_reflns_theta_min 2.4
_diffrn_standards_decay_% 0
_exptl_absorpt_coefficient_mu 6.651
_exptl_absorpt_correction_T_max 1
_exptl_absorpt_correction_T_min 0.715
_exptl_absorpt_correction_type multi-scan
_exptl_absorpt_process_details '(SADABS; Sheldrick, 1996)'
_exptl_crystal_colour blue
_exptl_crystal_density_diffrn 2.114
_exptl_crystal_density_method 'not measured'
_exptl_crystal_description block
_exptl_crystal_F_000 474
_exptl_crystal_size_max 0.4
_exptl_crystal_size_mid 0.1
_exptl_crystal_size_min 0.1
_refine_diff_density_max 0.50
_refine_diff_density_min -0.35
_refine_ls_extinction_method none
_refine_ls_goodness_of_fit_ref 1.01
_refine_ls_hydrogen_treatment constr
_refine_ls_matrix_type full
_refine_ls_number_parameters 208
_refine_ls_number_reflns 2641
_refine_ls_number_restraints 0
_refine_ls_restrained_S_all 1.01
_refine_ls_R_factor_all 0.038
_refine_ls_R_factor_gt 0.027
_refine_ls_shift/su_max 0.005
_refine_ls_shift/su_mean 0.001
_refine_ls_structure_factor_coef Fsqd
_refine_ls_weighting_details 'calc w=1/[\s^2^(Fo^2^)+(0.0298P)^2^] where P=(Fo^2^+2Fc^2^)/3'
_refine_ls_weighting_scheme calc
_refine_ls_wR_factor_gt 0.059
_refine_ls_wR_factor_ref 0.060
_reflns_number_gt 2128
_reflns_number_total 2641
_reflns_threshold_expression I>2\s(I)
_cod_data_source_file tk2481.cif
_cod_data_source_block I
_cod_original_cell_volume 766.10(7)
_cod_original_formula_sum 'C16 H12 Br2 Cu1 N2 O2'
_cod_database_code 2222884
_cod_database_fobs_code 2222884

loop_
_symmetry_equiv_pos_as_xyz
'x, y, z'
'-x, -y, -z'

loop_
_atom_site_type_symbol
_atom_site_label
_atom_site_fract_x
_atom_site_fract_y
_atom_site_fract_z
_atom_site_U_iso_or_equiv
_atom_site_adp_type
_atom_site_calc_flag
_atom_site_refinement_flags
_atom_site_occupancy
_atom_site_disorder_assembly
_atom_site_disorder_group
Cu Cu1 0.98239(6) 1.20034(5) 0.06363(4) 0.02426(13) Uani d . 1 . .
Br Br1 0.55269(5) 0.80260(4) 0.44272(4) 0.03477(13) Uani d . 1 . .
Br Br2 1.24837(5) 1.57593(5) -0.37940(4) 0.03793(13) Uani d . 1 . .
O O2 0.9055(3) 1.2075(3) -0.1004(2) 0.0258(6) Uani d . 1 . .
O O1 0.7760(3) 1.0630(3) 0.0529(2) 0.0332(6) Uani d . 1 . .
N N2 1.1879(4) 1.3606(3) 0.1009(3) 0.0241(7) Uani d . 1 . .
N N1 1.0890(4) 1.1769(3) 0.2128(3) 0.0241(7) Uani d . 1 . .
C C16 0.9859(5) 1.2886(4) -0.1568(4) 0.0250(8) Uani d . 1 . .
C C15 0.9173(5) 1.2616(4) -0.2887(4) 0.0273(8) Uani d . 1 . .
H H15A 0.8176 1.1854 -0.3323 0.033 Uiso calc R 1 . .
C C14 0.9942(5) 1.3449(4) -0.3533(4) 0.0272(9) Uani d . 1 . .
H H14A 0.9469 1.3238 -0.4399 0.033 Uiso calc R 1 . .
C C13 1.1434(5) 1.4613(4) -0.2894(4) 0.0280(9) Uani d . 1 . .
C C12 1.2146(5) 1.4889(4) -0.1645(4) 0.0278(9) Uani d . 1 . .
H H12A 1.3138 1.5666 -0.1229 0.033 Uiso calc R 1 . .
C C11 1.1425(5) 1.4034(4) -0.0966(4) 0.0246(8) Uani d . 1 . .
C C10 1.2328(5) 1.4321(4) 0.0297(4) 0.0257(8) Uani d . 1 . .
H H10A 1.3328 1.5096 0.0626 0.031 Uiso calc R 1 . .
C C5 0.7334(5) 1.0083(4) 0.1394(4) 0.0266(8) Uani d . 1 . .
C C4 0.5657(5) 0.9251(4) 0.1244(4) 0.0295(9) Uani d . 1 . .
H H4A 0.4890 0.9111 0.0529 0.035 Uiso calc R 1 . .
C C3 0.5139(5) 0.8652(4) 0.2115(4) 0.0281(9) Uani d . 1 . .
H H3A 0.4029 0.8122 0.1992 0.034 Uiso calc R 1 . .
C C2 0.6253(5) 0.8827(4) 0.3184(4) 0.0257(8) Uani d . 1 . .
C C1 0.7877(5) 0.9614(4) 0.3382(4) 0.0248(8) Uani d . 1 . .
H H1A 0.8613 0.9728 0.4105 0.030 Uiso calc R 1 . .
C C6 0.8457(5) 1.0256(4) 0.2511(4) 0.0246(8) Uani d . 1 . .
C C7 1.0206(5) 1.1058(4) 0.2782(4) 0.0254(8) Uani d . 1 . .
H H7A 1.0876 1.1053 0.3483 0.030 Uiso calc R 1 . .
C C8 1.2681(5) 1.2481(4) 0.2451(4) 0.0290(9) Uani d . 1 . .
H H8A 1.3272 1.1760 0.1838 0.035 Uiso calc R 1 . .
H H8B 1.3095 1.2730 0.3381 0.035 Uiso calc R 1 . .
C C9 1.2922(5) 1.3988(4) 0.2276(4) 0.0279(8) Uani d . 1 . .
H H9A 1.2599 1.4812 0.3043 0.033 Uiso calc R 1 . .
H H9B 1.4083 1.4368 0.2233 0.033 Uiso calc R 1 . .

loop_
_atom_site_aniso_label
_atom_site_aniso_U_11
_atom_site_aniso_U_22
_atom_site_aniso_U_33
_atom_site_aniso_U_12
_atom_site_aniso_U_13
_atom_site_aniso_U_23
Cu1 0.0249(3) 0.0287(3) 0.0179(2) 0.00328(19) 0.00093(18) 0.0109(2)
Br1 0.0388(3) 0.0389(2) 0.0343(2) 0.00736(19) 0.00758(18) 0.0242(2)
Br2 0.0462(3) 0.0443(3) 0.0355(2) 0.0127(2) 0.00954(19) 0.0280(2)
O2 0.0260(15) 0.0306(14) 0.0192(13) 0.0036(11) 0.0022(11) 0.0112(12)
O1 0.0318(17) 0.0439(16) 0.0214(14) -0.0038(12) -0.0038(11) 0.0190(13)
N2 0.0292(18) 0.0242(16) 0.0174(16) 0.0055(13) 0.0008(13) 0.0087(14)
N1 0.0229(18) 0.0279(17) 0.0207(17) 0.0058(13) 0.0009(13) 0.0107(14)
C16 0.028(2) 0.026(2) 0.022(2) 0.0113(17) 0.0062(16) 0.0087(17)
C15 0.029(2) 0.029(2) 0.022(2) 0.0089(17) 0.0008(16) 0.0101(17)
C14 0.031(2) 0.033(2) 0.021(2) 0.0151(18) 0.0038(16) 0.0125(18)
C13 0.037(2) 0.032(2) 0.027(2) 0.0167(18) 0.0134(18) 0.0190(18)
C12 0.025(2) 0.031(2) 0.025(2) 0.0058(17) 0.0052(16) 0.0112(18)
C11 0.027(2) 0.028(2) 0.0213(19) 0.0092(17) 0.0042(16) 0.0120(16)
C10 0.027(2) 0.0228(19) 0.024(2) 0.0049(16) 0.0027(16) 0.0076(17)
C5 0.030(2) 0.026(2) 0.020(2) 0.0083(17) 0.0018(16) 0.0072(17)
C4 0.025(2) 0.038(2) 0.024(2) 0.0031(17) -0.0012(16) 0.0156(18)
C3 0.024(2) 0.029(2) 0.028(2) 0.0043(17) 0.0057(17) 0.0107(18)
C2 0.031(2) 0.025(2) 0.023(2) 0.0081(17) 0.0071(17) 0.0116(17)
C1 0.028(2) 0.024(2) 0.021(2) 0.0073(16) 0.0009(16) 0.0083(16)
C6 0.030(2) 0.0209(19) 0.020(2) 0.0088(16) -0.0004(16) 0.0063(16)
C7 0.028(2) 0.028(2) 0.0187(19) 0.0094(17) -0.0007(16) 0.0084(17)
C8 0.022(2) 0.038(2) 0.027(2) 0.0051(17) -0.0025(16) 0.0165(18)
C9 0.024(2) 0.032(2) 0.022(2) 0.0023(17) -0.0020(16) 0.0096(17)

loop_
_atom_type_symbol
_atom_type_description
_atom_type_scat_dispersion_real
_atom_type_scat_dispersion_imag
_atom_type_scat_source
C C 0.0033 0.0016 'International Tables Vol C Tables 4.2.6.8 and 6.1.1.4'
H H 0.0000 0.0000 'International Tables Vol C Tables 4.2.6.8 and 6.1.1.4'
O O 0.0106 0.0060 'International Tables Vol C Tables 4.2.6.8 and 6.1.1.4'
Br Br -0.2901 2.4595 'International Tables Vol C Tables 4.2.6.8 and 6.1.1.4'
N N 0.0061 0.0033 'International Tables Vol C Tables 4.2.6.8 and 6.1.1.4'
Cu Cu 0.3201 1.2651 'International Tables Vol C Tables 4.2.6.8 and 6.1.1.4'

loop_
_geom_angle_atom_site_label_1
_geom_angle_atom_site_label_2
_geom_angle_atom_site_label_3
_geom_angle_site_symmetry_1
_geom_angle_site_symmetry_3
_geom_angle
_geom_angle_publ_flag
O1 Cu1 O2 . . 91.88(10) ?
O1 Cu1 N1 . . 92.75(11) ?
O2 Cu1 N1 . . 170.19(12) ?
O1 Cu1 N2 . . 171.68(11) ?
O2 Cu1 N2 . . 92.89(11) ?
N1 Cu1 N2 . . 83.60(12) ?
C16 O2 Cu1 . . 127.2(2) ?
C5 O1 Cu1 . . 127.5(2) ?
C10 N2 C9 . . 120.6(3) ?
C10 N2 Cu1 . . 126.9(3) ?
C9 N2 Cu1 . . 112.5(2) ?
C7 N1 C8 . . 119.9(3) ?
C7 N1 Cu1 . . 127.3(3) ?
C8 N1 Cu1 . . 112.8(2) ?
O2 C16 C15 . . 118.8(3) ?
O2 C16 C11 . . 124.6(3) ?
C15 C16 C11 . . 116.6(3) ?
C14 C15 C16 . . 121.9(3) ?
C14 C15 H15A . . 119.1 ?
C16 C15 H15A . . 119.1 ?
C15 C14 C13 . . 120.2(3) ?
C15 C14 H14A . . 119.9 ?
C13 C14 H14A . . 119.9 ?
C12 C13 C14 . . 119.8(3) ?
C12 C13 Br2 . . 120.3(3) ?
C14 C13 Br2 . . 119.9(3) ?
C13 C12 C11 . . 121.8(3) ?
C13 C12 H12A . . 119.1 ?
C11 C12 H12A . . 119.1 ?
C12 C11 C16 . . 119.6(3) ?
C12 C11 C10 . . 117.8(3) ?
C16 C11 C10 . . 122.5(3) ?
N2 C10 C11 . . 125.6(3) ?
N2 C10 H10A . . 117.2 ?
C11 C10 H10A . . 117.2 ?
O1 C5 C4 . . 119.4(3) ?
O1 C5 C6 . . 124.3(3) ?
C4 C5 C6 . . 116.3(3) ?
C3 C4 C5 . . 122.0(4) ?
C3 C4 H4A . . 119.0 ?
C5 C4 H4A . . 119.0 ?
C4 C3 C2 . . 120.5(4) ?
C4 C3 H3A . . 119.8 ?
C2 C3 H3A . . 119.8 ?
C1 C2 C3 . . 120.3(3) ?
C1 C2 Br1 . . 119.0(3) ?
C3 C2 Br1 . . 120.7(3) ?
C2 C1 C6 . . 120.9(3) ?
C2 C1 H1A . . 119.5 ?
C6 C1 H1A . . 119.5 ?
C1 C6 C5 . . 119.9(3) ?
C1 C6 C7 . . 117.5(3) ?
C5 C6 C7 . . 122.6(3) ?
N1 C7 C6 . . 124.6(3) ?
N1 C7 H7A . . 117.7 ?
C6 C7 H7A . . 117.7 ?
N1 C8 C9 . . 105.9(3) ?
N1 C8 H8A . . 110.6 ?
C9 C8 H8A . . 110.6 ?
N1 C8 H8B . . 110.6 ?
C9 C8 H8B . . 110.6 ?
H8A C8 H8B . . 108.7 ?
N2 C9 C8 . . 107.7(3) ?
N2 C9 H9A . . 110.2 ?
C8 C9 H9A . . 110.2 ?
N2 C9 H9B . . 110.2 ?
C8 C9 H9B . . 110.2 ?
H9A C9 H9B . . 108.5 ?

loop_
_geom_bond_atom_site_label_1
_geom_bond_atom_site_label_2
_geom_bond_site_symmetry_2
_geom_bond_distance
_geom_bond_publ_flag
Cu1 O1 . 1.905(2) ?
Cu1 O2 . 1.917(2) ?
Cu1 N1 . 1.943(3) ?
Cu1 N2 . 1.945(3) ?
Br1 C2 . 1.907(3) ?
Br2 C13 . 1.898(3) ?
O2 C16 . 1.301(4) ?
O1 C5 . 1.302(4) ?
N2 C10 . 1.272(4) ?
N2 C9 . 1.461(4) ?
N1 C7 . 1.273(4) ?
N1 C8 . 1.459(4) ?
C16 C15 . 1.423(5) ?
C16 C11 . 1.432(5) ?
C15 C14 . 1.374(5) ?
C15 H15A . 0.9300 ?
C14 C13 . 1.399(5) ?
C14 H14A . 0.9300 ?
C13 C12 . 1.358(5) ?
C12 C11 . 1.404(5) ?
C12 H12A . 0.9300 ?
C11 C10 . 1.431(5) ?
C10 H10A . 0.9300 ?
C5 C4 . 1.420(5) ?
C5 C6 . 1.432(5) ?
C4 C3 . 1.362(5) ?
C4 H4A . 0.9300 ?
C3 C2 . 1.385(5) ?
C3 H3A . 0.9300 ?
C2 C1 . 1.361(5) ?
C1 C6 . 1.404(5) ?
C1 H1A . 0.9300 ?
C6 C7 . 1.447(5) ?
C7 H7A . 0.9300 ?
C8 C9 . 1.521(5) ?
C8 H8A . 0.9700 ?
C8 H8B . 0.9700 ?
C9 H9A . 0.9700 ?
C9 H9B . 0.9700 ?
